data_7032729
loop_
_publ_author_name
'Travieso-Puente, Raquel'
'Chang, Mu-Chieh'
'Otten, Edwin'

_publ_section_title
;
 Alkali metal salts of formazanate ligands: diverse coordination modes as
 a result of the nitrogen-rich [NNCNN] ligand backbone.
;
_journal_issue 48
_journal_name_full 'Dalton transactions (Cambridge, England : 2003)'
_journal_page_first 18035
_journal_page_last 18041
_journal_paper_doi 10.1039/c4dt02578d
_journal_volume 43
_journal_year 2014
_chemical_formula_sum 'C56 H66 K2 N8 O4'
_chemical_formula_weight 993.36
_chemical_name_systematic
;
 ?
;
_space_group_crystal_system monoclinic
_space_group_IT_number 14
_space_group_name_Hall '-P 2yn'
_space_group_name_H-M_alt 'P 1 21/n 1'
_symmetry_space_group_name_Hall '-P 2yn'
_symmetry_space_group_name_H-M 'P 1 21/n 1'
_atom_sites_solution_hydrogens geom
_audit_creation_method SHELXL-2013
_cell_angle_alpha 90
_cell_angle_beta 94.646(2)
_cell_angle_gamma 90
_cell_formula_units_Z 2
_cell_length_a 9.4184(5)
_cell_length_b 16.0507(10)
_cell_length_c 17.5178(10)
_cell_measurement_reflns_used 9865
_cell_measurement_temperature 100(2)
_cell_measurement_theta_max 27.40
_cell_measurement_theta_min 2.38
_cell_volume 2639.5(3)
_computing_cell_refinement 'Bruker SAINT'
_computing_data_collection 'Bruker APEX2'
_computing_data_reduction 'Bruker SAINT'
_computing_molecular_graphics 'Mercury 3.3'
_computing_publication_material 'Bruker SHELXTL'
_computing_structure_refinement 'SHELXL-2013 (Sheldrick, 2013)'
_computing_structure_solution 'SHELXS-97 (Sheldrick, 2008)'
_diffrn_ambient_temperature 100(2)
_diffrn_measured_fraction_theta_full 1.000
_diffrn_measured_fraction_theta_max 1.000
_diffrn_measurement_device_type 'Bruker APEX-II CCD'
_diffrn_measurement_method '\f and \w scans'
_diffrn_radiation_type MoK\a
_diffrn_radiation_wavelength 0.71073
_diffrn_reflns_av_R_equivalents 0.1112
_diffrn_reflns_av_unetI/netI 0.0436
_diffrn_reflns_Laue_measured_fraction_full 1.000
_diffrn_reflns_Laue_measured_fraction_max 1.000
_diffrn_reflns_limit_h_max 11
_diffrn_reflns_limit_h_min -12
_diffrn_reflns_limit_k_max 20
_diffrn_reflns_limit_k_min -20
_diffrn_reflns_limit_l_max 22
_diffrn_reflns_limit_l_min -22
_diffrn_reflns_number 106038
_diffrn_reflns_point_group_measured_fraction_full 1.000
_diffrn_reflns_point_group_measured_fraction_max 1.000
_diffrn_reflns_theta_full 25.242
_diffrn_reflns_theta_max 27.499
_diffrn_reflns_theta_min 2.379
_diffrn_source 'sealed tube'
_exptl_absorpt_coefficient_mu 0.233
_exptl_absorpt_correction_T_max 0.7461
_exptl_absorpt_correction_T_min 0.6364
_exptl_absorpt_correction_type multi-scan
_exptl_absorpt_process_details SADABS
_exptl_crystal_colour violet
_exptl_crystal_density_diffrn 1.250
_exptl_crystal_description platelet
_exptl_crystal_F_000 1056
_exptl_crystal_size_max 0.45
_exptl_crystal_size_mid 0.22
_exptl_crystal_size_min 0.08
_refine_diff_density_max 0.590
_refine_diff_density_min -0.263
_refine_diff_density_rms 0.064
_refine_ls_extinction_method none
_refine_ls_goodness_of_fit_ref 1.024
_refine_ls_hydrogen_treatment constr
_refine_ls_matrix_type full
_refine_ls_number_parameters 317
_refine_ls_number_reflns 6073
_refine_ls_number_restraints 0
_refine_ls_restrained_S_all 1.024
_refine_ls_R_factor_all 0.0841
_refine_ls_R_factor_gt 0.0494
_refine_ls_shift/su_max 0.001
_refine_ls_shift/su_mean 0.000
_refine_ls_structure_factor_coef Fsqd
_refine_ls_weighting_details 'w=1/[\s^2^(Fo^2^)+(0.0458P)^2^+2.4506P] where P=(Fo^2^+2Fc^2^)/3'
_refine_ls_weighting_scheme calc
_refine_ls_wR_factor_gt 0.1034
_refine_ls_wR_factor_ref 0.1198
_reflns_Friedel_coverage 0.000
_reflns_number_gt 4342
_reflns_number_total 6073
_reflns_threshold_expression 'I > 2\s(I)'
_cod_data_source_file c4dt02578d2.cif
_cod_data_source_block mo_molan011_0m
_cod_depositor_comments 'Adding full bibliography for 7032729--7032732.cif.'
_cod_database_code 7032729
_shelx_space_group_comment
;
The symmetry employed for this shelxl refinement is uniquely defined
by the following loop, which should always be used as a source of
symmetry information in preference to the above space-group names.
They are only intended as comments.
;
_shelx_estimated_absorpt_t_min 0.902
_shelx_estimated_absorpt_t_max 0.982
_shelxl_version_number 2013-4

loop_
_space_group_symop_operation_xyz
'x, y, z'
'-x+1/2, y+1/2, -z+1/2'
'-x, -y, -z'
'x-1/2, -y-1/2, z-1/2'

loop_
_atom_site_label
_atom_site_type_symbol
_atom_site_fract_x
_atom_site_fract_y
_atom_site_fract_z
_atom_site_U_iso_or_equiv
_atom_site_adp_type
_atom_site_occupancy
_atom_site_site_symmetry_order
_atom_site_calc_flag
_atom_site_refinement_flags_posn
_atom_site_refinement_flags_adp
K1 K 0.12670(5) 0.10768(3) 0.90698(2) 0.02020(12) Uani 1 1 d . .
O1 O 0.33671(18) 0.15075(11) 0.81684(10) 0.0402(4) Uani 1 1 d . .
O2 O 0.02680(16) 0.25723(9) 0.85188(8) 0.0266(3) Uani 1 1 d . .
N1 N 0.10035(18) 0.21277(11) 1.10795(9) 0.0217(4) Uani 1 1 d . .
N2 N 0.15033(18) 0.15297(10) 1.06937(9) 0.0204(4) Uani 1 1 d . .
N3 N 0.18530(17) 0.01825(10) 1.04804(9) 0.0186(4) Uani 1 1 d . .
N4 N 0.16368(17) -0.06068(10) 1.06109(9) 0.0184(4) Uani 1 1 d . .
C1 C 0.1378(2) 0.29181(13) 1.07957(11) 0.0219(4) Uani 1 1 d . .
C2 C 0.2537(2) 0.30556(13) 1.03670(12) 0.0251(5) Uani 1 1 d . .
H2 H 0.3103 0.2599 1.0227 0.030 Uiso 1 1 calc R U
C3 C 0.2875(2) 0.38675(14) 1.01411(12) 0.0282(5) Uani 1 1 d . .
H3 H 0.3675 0.3960 0.9855 0.034 Uiso 1 1 calc R U
C4 C 0.2041(2) 0.45291(13) 1.03355(12) 0.0269(5) Uani 1 1 d . .
H4 H 0.2266 0.5080 1.0187 0.032 Uiso 1 1 calc R U
C5 C 0.0871(2) 0.43827(14) 1.07512(12) 0.0275(5) Uani 1 1 d . .
H5 H 0.0283 0.4836 1.0875 0.033 Uiso 1 1 calc R U
C6 C 0.0550(2) 0.35902(13) 1.09864(11) 0.0245(5) Uani 1 1 d . .
H6 H -0.0242 0.3504 1.1280 0.029 Uiso 1 1 calc R U
C7 C 0.1284(2) 0.07423(12) 1.09410(11) 0.0174(4) Uani 1 1 d . .
C8 C 0.0534(2) 0.05119(12) 1.16254(10) 0.0170(4) Uani 1 1 d . .
C9 C -0.0852(2) 0.07786(12) 1.17181(11) 0.0195(4) Uani 1 1 d . .
H9 H -0.1230 0.1277 1.1425 0.023 Uiso 1 1 calc R U
C10 C -0.1571(2) 0.04927(13) 1.23249(11) 0.0223(4) Uani 1 1 d . .
H10 H -0.2520 0.0673 1.2373 0.027 Uiso 1 1 calc R U
C11 C -0.0932(2) -0.00534(13) 1.28677(11) 0.0227(4) Uani 1 1 d . .
C12 C 0.0472(2) -0.02875(12) 1.27931(11) 0.0215(4) Uani 1 1 d . .
H12 H 0.0947 -0.0636 1.3170 0.026 Uiso 1 1 calc R U
C13 C 0.1186(2) -0.00202(12) 1.21785(11) 0.0194(4) Uani 1 1 d . .
H13 H 0.2135 -0.0202 1.2132 0.023 Uiso 1 1 calc R U
C14 C -0.1745(3) -0.04051(15) 1.35027(13) 0.0325(5) Uani 1 1 d . .
H14A H -0.1084 -0.0516 1.3952 0.049 Uiso 1 1 calc R U
H14B H -0.2212 -0.0925 1.3330 0.049 Uiso 1 1 calc R U
H14C H -0.2465 -0.0002 1.3638 0.049 Uiso 1 1 calc R U
C15 C 0.2422(2) -0.11226(13) 1.01513(10) 0.0184(4) Uani 1 1 d . .
C16 C 0.3613(2) -0.08597(14) 0.97851(12) 0.0240(5) Uani 1 1 d . .
H16 H 0.3910 -0.0295 0.9824 0.029 Uiso 1 1 calc R U
C17 C 0.4357(2) -0.14181(16) 0.93680(12) 0.0303(5) Uani 1 1 d . .
H17 H 0.5168 -0.1234 0.9126 0.036 Uiso 1 1 calc R U
C18 C 0.3933(2) -0.22434(15) 0.93001(12) 0.0296(5) Uani 1 1 d . .
H18 H 0.4437 -0.2621 0.9004 0.036 Uiso 1 1 calc R U
C19 C 0.2771(2) -0.25118(14) 0.96671(12) 0.0257(5) Uani 1 1 d . .
H19 H 0.2480 -0.3078 0.9626 0.031 Uiso 1 1 calc R U
C20 C 0.2027(2) -0.19607(13) 1.00938(11) 0.0210(4) Uani 1 1 d . .
H20 H 0.1240 -0.2155 1.0350 0.025 Uiso 1 1 calc R U
C21 C -0.0008(2) 0.34141(13) 0.87326(12) 0.0258(5) Uani 1 1 d . .
H21A H 0.0771 0.3787 0.8600 0.031 Uiso 1 1 calc R U
H21B H -0.0109 0.3456 0.9289 0.031 Uiso 1 1 calc R U
C22 C -0.1376(3) 0.36354(16) 0.82830(14) 0.0397(6) Uani 1 1 d . .
H22A H -0.1481 0.4246 0.8223 0.048 Uiso 1 1 calc R U
H22B H -0.2209 0.3411 0.8526 0.048 Uiso 1 1 calc R U
C23 C -0.1192(3) 0.32135(16) 0.75220(13) 0.0405(6) Uani 1 1 d . .
H23A H -0.2126 0.3080 0.7248 0.049 Uiso 1 1 calc R U
H23B H -0.0640 0.3568 0.7190 0.049 Uiso 1 1 calc R U
C24 C -0.0385(3) 0.24321(16) 0.77580(14) 0.0370(6) Uani 1 1 d . .
H24A H -0.1041 0.1950 0.7755 0.044 Uiso 1 1 calc R U
H24B H 0.0352 0.2316 0.7400 0.044 Uiso 1 1 calc R U
C25 C 0.3560(3) 0.23665(16) 0.79644(17) 0.0422(6) Uani 1 1 d . .
H25A H 0.2889 0.2729 0.8217 0.051 Uiso 1 1 calc R U
H25B H 0.3405 0.2444 0.7403 0.051 Uiso 1 1 calc R U
C26 C 0.5072(3) 0.25630(17) 0.82418(17) 0.0418(6) Uani 1 1 d . .
H26A H 0.5166 0.2679 0.8799 0.050 Uiso 1 1 calc R U
H26B H 0.5439 0.3044 0.7964 0.050 Uiso 1 1 calc R U
C27 C 0.5830(2) 0.17617(16) 0.80550(13) 0.0335(6) Uani 1 1 d . .
H27A H 0.6687 0.1673 0.8412 0.040 Uiso 1 1 calc R U
H27B H 0.6115 0.1770 0.7523 0.040 Uiso 1 1 calc R U
C28 C 0.4716(3) 0.10903(16) 0.81550(15) 0.0375(6) Uani 1 1 d . .
H28A H 0.4689 0.0689 0.7725 0.045 Uiso 1 1 calc R U
H28B H 0.4943 0.0783 0.8640 0.045 Uiso 1 1 calc R U

loop_
_atom_site_aniso_label
_atom_site_aniso_U_11
_atom_site_aniso_U_22
_atom_site_aniso_U_33
_atom_site_aniso_U_23
_atom_site_aniso_U_13
_atom_site_aniso_U_12
K1 0.0250(2) 0.0184(2) 0.0171(2) 0.00121(17) 0.00093(16) -0.00071(18)
O1 0.0335(9) 0.0355(10) 0.0533(11) 0.0037(8) 0.0135(8) -0.0061(8)
O2 0.0372(9) 0.0190(8) 0.0233(8) 0.0008(6) 0.0001(7) 0.0052(6)
N1 0.0240(9) 0.0223(9) 0.0179(8) 0.0007(7) -0.0046(7) -0.0003(7)
N2 0.0197(9) 0.0179(9) 0.0222(9) 0.0003(7) -0.0070(7) 0.0018(7)
N3 0.0199(9) 0.0194(9) 0.0156(8) 0.0015(7) -0.0047(6) 0.0008(7)
N4 0.0211(9) 0.0177(9) 0.0158(8) 0.0007(7) -0.0026(7) 0.0001(7)
C1 0.0250(11) 0.0243(11) 0.0149(9) 0.0016(8) -0.0085(8) -0.0024(9)
C2 0.0276(11) 0.0227(11) 0.0237(10) -0.0022(9) -0.0064(9) 0.0053(9)
C3 0.0285(12) 0.0284(12) 0.0266(11) 0.0014(9) -0.0046(9) -0.0024(10)
C4 0.0395(13) 0.0173(10) 0.0224(10) 0.0018(8) -0.0065(9) -0.0032(9)
C5 0.0387(13) 0.0217(11) 0.0210(10) -0.0032(9) -0.0047(9) 0.0002(10)
C6 0.0292(11) 0.0257(11) 0.0175(10) 0.0002(8) -0.0044(8) -0.0003(9)
C7 0.0172(9) 0.0186(10) 0.0155(9) 0.0012(8) -0.0045(7) -0.0003(8)
C8 0.0215(10) 0.0138(9) 0.0146(9) -0.0032(7) -0.0047(7) -0.0018(8)
C9 0.0246(11) 0.0153(10) 0.0179(9) -0.0021(8) -0.0034(8) 0.0008(8)
C10 0.0225(11) 0.0213(11) 0.0227(10) -0.0034(8) 0.0008(8) 0.0017(8)
C11 0.0342(12) 0.0185(10) 0.0154(10) -0.0037(8) 0.0022(8) -0.0042(9)
C12 0.0319(12) 0.0166(10) 0.0148(9) -0.0001(8) -0.0059(8) 0.0015(9)
C13 0.0230(10) 0.0172(10) 0.0172(10) -0.0030(8) -0.0036(8) 0.0006(8)
C14 0.0441(14) 0.0298(13) 0.0247(11) 0.0032(9) 0.0094(10) 0.0005(11)
C15 0.0195(10) 0.0223(10) 0.0124(9) 0.0000(8) -0.0049(7) 0.0020(8)
C16 0.0196(10) 0.0289(12) 0.0227(10) -0.0019(9) -0.0030(8) -0.0013(9)
C17 0.0193(11) 0.0455(14) 0.0263(11) -0.0044(10) 0.0024(9) 0.0013(10)
C18 0.0254(12) 0.0390(14) 0.0237(11) -0.0107(10) -0.0024(9) 0.0098(10)
C19 0.0288(12) 0.0247(11) 0.0220(10) -0.0052(9) -0.0068(9) 0.0061(9)
C20 0.0214(10) 0.0250(11) 0.0158(9) 0.0002(8) -0.0037(8) 0.0023(8)
C21 0.0331(12) 0.0195(11) 0.0236(11) -0.0011(9) -0.0042(9) 0.0006(9)
C22 0.0435(15) 0.0305(13) 0.0412(14) -0.0088(11) -0.0198(12) 0.0113(11)
C23 0.0501(16) 0.0429(15) 0.0254(12) -0.0005(11) -0.0160(11) -0.0009(13)
C24 0.0348(13) 0.0416(15) 0.0335(13) -0.0174(11) -0.0039(10) 0.0027(11)
C25 0.0320(14) 0.0369(15) 0.0570(17) 0.0091(13) 0.0004(12) -0.0010(11)
C26 0.0315(14) 0.0408(15) 0.0521(16) 0.0093(13) -0.0021(12) -0.0037(11)
C27 0.0267(12) 0.0525(16) 0.0203(11) 0.0083(10) -0.0034(9) 0.0014(11)
C28 0.0360(14) 0.0422(15) 0.0341(13) 0.0046(11) 0.0019(10) 0.0046(12)

loop_
_atom_type_symbol
_atom_type_description
_atom_type_scat_dispersion_real
_atom_type_scat_dispersion_imag
_atom_type_scat_source
C C 0.0033 0.0016 'International Tables Vol C Tables 4.2.6.8 and 6.1.1.4'
H H 0.0000 0.0000 'International Tables Vol C Tables 4.2.6.8 and 6.1.1.4'
O O 0.0106 0.0060 'International Tables Vol C Tables 4.2.6.8 and 6.1.1.4'
K K 0.2009 0.2494 'International Tables Vol C Tables 4.2.6.8 and 6.1.1.4'
N N 0.0061 0.0033 'International Tables Vol C Tables 4.2.6.8 and 6.1.1.4'

loop_
_geom_angle_atom_site_label_1
_geom_angle_atom_site_label_2
_geom_angle_atom_site_label_3
_geom_angle
_geom_angle_site_symmetry_1
_geom_angle_site_symmetry_3
O1 K1 O2 79.45(5) . .
O1 K1 N3 121.92(5) . .
O2 K1 N3 141.39(5) . .
O1 K1 N2 119.99(5) . .
O2 K1 N2 97.03(5) . .
N3 K1 N2 45.08(5) . .
O1 K1 N4 155.42(5) . 3_557
O2 K1 N4 89.63(5) . 3_557
N3 K1 N4 79.90(5) . 3_557
N2 K1 N4 82.95(5) . 3_557
O1 K1 C8 111.38(5) . 3_557
O2 K1 C8 113.84(5) . 3_557
N3 K1 C8 89.33(5) . 3_557
N2 K1 C8 123.80(5) . 3_557
N4 K1 C8 53.31(5) 3_557 3_557
O1 K1 C9 93.08(5) . 3_557
O2 K1 C9 128.48(5) . 3_557
N3 K1 C9 85.22(5) . 3_557
N2 K1 C9 128.99(5) . 3_557
N4 K1 C9 76.50(5) 3_557 3_557
C8 K1 C9 24.65(5) 3_557 3_557
O1 K1 C7 131.99(5) . .
O2 K1 C7 117.77(5) . .
N3 K1 C7 23.74(5) . .
N2 K1 C7 24.05(5) . .
N4 K1 C7 72.57(5) 3_557 .
C8 K1 C7 101.78(5) 3_557 .
C9 K1 C7 104.98(5) 3_557 .
O1 K1 C24 76.25(6) . .
O2 K1 C24 23.51(5) . .
N3 K1 C24 159.22(6) . .
N2 K1 C24 119.11(5) . .
N4 K1 C24 84.95(6) 3_557 .
C8 K1 C24 92.97(5) 3_557 .
C9 K1 C24 105.06(5) 3_557 .
C7 K1 C24 136.63(5) . .
O1 K1 C13 103.62(5) . 3_557
O2 K1 C13 90.80(5) . 3_557
N3 K1 C13 111.57(5) . 3_557
N2 K1 C13 136.39(5) . 3_557
N4 K1 C13 54.16(5) 3_557 3_557
C8 K1 C13 23.57(5) 3_557 3_557
C9 K1 C13 41.20(5) 3_557 3_557
C7 K1 C13 119.35(5) . 3_557
C24 K1 C13 69.41(5) . 3_557
O1 K1 C10 71.13(5) . 3_557
O2 K1 C10 115.30(5) . 3_557
N3 K1 C10 102.57(5) . 3_557
N2 K1 C10 147.58(5) . 3_557
N4 K1 C10 94.43(5) 3_557 3_557
C8 K1 C10 41.41(5) 3_557 3_557
C9 K1 C10 23.02(5) 3_557 3_557
C7 K1 C10 124.93(5) . 3_557
C24 K1 C10 92.66(5) . 3_557
C13 K1 C10 46.16(5) 3_557 3_557
C28 O1 C25 108.24(18) . .
C28 O1 K1 125.19(14) . .
C25 O1 K1 119.99(15) . .
C21 O2 C24 108.47(16) . .
C21 O2 K1 143.44(12) . .
C24 O2 K1 107.42(13) . .
N2 N1 C1 111.84(17) . .
N1 N2 C7 117.15(17) . .
N1 N2 K1 133.98(12) . .
C7 N2 K1 94.43(11) . .
N4 N3 C7 117.84(16) . .
N4 N3 K1 127.84(11) . .
C7 N3 K1 97.11(11) . .
N3 N4 C15 111.98(16) . .
N3 N4 K1 116.34(12) . 3_557
C15 N4 K1 119.95(12) . 3_557
C6 C1 C2 119.2(2) . .
C6 C1 N1 116.78(19) . .
C2 C1 N1 124.01(19) . .
C1 C2 C3 120.3(2) . .
C4 C3 C2 119.9(2) . .
C3 C4 C5 119.4(2) . .
C6 C5 C4 121.0(2) . .
C5 C6 C1 120.3(2) . .
N3 C7 N2 110.61(17) . .
N3 C7 C8 123.71(17) . .
N2 C7 C8 125.68(18) . .
N3 C7 K1 59.14(10) . .
N2 C7 K1 61.52(10) . .
C8 C7 K1 150.64(12) . .
C9 C8 C13 118.02(18) . .
C9 C8 C7 121.85(17) . .
C13 C8 C7 120.05(18) . .
C9 C8 K1 79.58(11) . 3_557
C13 C8 K1 88.10(12) . 3_557
C7 C8 K1 99.26(11) . 3_557
C10 C9 C8 120.51(19) . .
C10 C9 K1 88.48(12) . 3_557
C8 C9 K1 75.77(11) . 3_557
C9 C10 C11 121.5(2) . .
C9 C10 K1 68.50(11) . 3_557
C11 C10 K1 88.21(12) . 3_557
C12 C11 C10 117.83(19) . .
C12 C11 C14 120.70(19) . .
C10 C11 C14 121.4(2) . .
C13 C12 C11 121.01(19) . .
C12 C13 C8 121.05(19) . .
C12 C13 K1 89.89(12) . 3_557
C8 C13 K1 68.34(11) . 3_557
C20 C15 C16 118.37(19) . .
C20 C15 N4 117.32(18) . .
C16 C15 N4 124.21(18) . .
C17 C16 C15 120.4(2) . .
C16 C17 C18 120.6(2) . .
C19 C18 C17 119.5(2) . .
C18 C19 C20 120.4(2) . .
C19 C20 C15 120.7(2) . .
O2 C21 C22 104.67(17) . .
C21 C22 C23 101.6(2) . .
C24 C23 C22 102.78(19) . .
O2 C24 C23 106.97(18) . .
O2 C24 K1 49.07(10) . .
C23 C24 K1 154.10(15) . .
O1 C25 C26 104.8(2) . .
C25 C26 C27 101.7(2) . .
C26 C27 C28 103.53(19) . .
O1 C28 C27 106.9(2) . .

loop_
_geom_bond_atom_site_label_1
_geom_bond_atom_site_label_2
_geom_bond_distance
_geom_bond_site_symmetry_2
K1 O1 2.7185(17) .
K1 O2 2.7262(15) .
K1 N3 2.8723(16) .
K1 N2 2.9270(17) .
K1 N4 2.9342(17) 3_557
K1 C8 3.2448(19) 3_557
K1 C9 3.292(2) 3_557
K1 C7 3.3202(19) .
K1 C24 3.443(3) .
K1 C13 3.4895(19) 3_557
K1 C10 3.537(2) 3_557
O1 C28 1.438(3) .
O1 C25 1.439(3) .
O2 C21 1.431(2) .
O2 C24 1.439(3) .
N1 N2 1.285(2) .
N1 C1 1.418(3) .
N2 C7 1.357(3) .
N3 N4 1.306(2) .
N3 C7 1.347(3) .
N4 C15 1.406(3) .
N4 K1 2.9343(17) 3_557
C1 C6 1.388(3) .
C1 C2 1.392(3) .
C2 C3 1.406(3) .
C3 C4 1.380(3) .
C4 C5 1.389(3) .
C5 C6 1.378(3) .
C7 C8 1.487(3) .
C8 C9 1.396(3) .
C8 C13 1.396(3) .
C8 K1 3.2448(19) 3_557
C9 C10 1.384(3) .
C9 K1 3.292(2) 3_557
C10 C11 1.393(3) .
C10 K1 3.537(2) 3_557
C11 C12 1.391(3) .
C11 C14 1.510(3) .
C12 C13 1.383(3) .
C13 K1 3.4894(19) 3_557
C15 C20 1.397(3) .
C15 C16 1.401(3) .
C16 C17 1.383(3) .
C17 C18 1.386(3) .
C18 C19 1.382(3) .
C19 C20 1.384(3) .
C21 C22 1.497(3) .
C22 C23 1.518(3) .
C23 C24 1.507(4) .
C25 C26 1.501(3) .
C26 C27 1.519(4) .
C27 C28 1.524(3) .
